data_4025695
loop_
_publ_author_name
'Lensey L. Hill'
'Jason L. Crowell'
'Strudwick L. Tutwiler'
'Nicholas L. Massie'
'C. Corey Hines'
'Scott T. Griffin'
'Robin D. Rogers'
'Kevin H. Shaughnessy'
'Gabriela A. Grasa'
'Carin C. C. Johansson Seechurn'
'Hongbo Li'
'Thomas J. Colacot'
'Joe Chou'
'Christopher J. Woltermann'

_publ_section_title
;
 Synthesis and X-ray Structure Determination of Highly Active Pd(II),
 Pd(I), and Pd(0) Complexes of Di(tert-butyl)neopentylphosphine (DTBNpP)
 in the Arylation of Amines and Ketones
;
_journal_name_full 'Journal of Organic Chemistry'
_journal_page_first 6477
_journal_page_last 6488
_journal_paper_doi 10.1021/jo101187q
_journal_volume 75
_journal_year 2010
_chemical_formula_moiety 'C26 H58 P2 Pd'
_chemical_formula_sum 'C26 H58 P2 Pd'
_chemical_formula_weight 539.06
_chemical_name_systematic
; 
 ? 
;
_space_group_IT_number 61
_symmetry_cell_setting orthorhombic
_symmetry_space_group_name_Hall '-P 2ac 2ab'
_symmetry_space_group_name_H-M 'P b c a'
_atom_sites_solution_hydrogens geom
_atom_sites_solution_primary direct
_atom_sites_solution_secondary difmap
_audit_creation_method SHELXL-97
_cell_angle_alpha 90.00
_cell_angle_beta 90.00
_cell_angle_gamma 90.00
_cell_formula_units_Z 4
_cell_length_a 8.5967(15)
_cell_length_b 16.076(3)
_cell_length_c 21.506(4)
_cell_measurement_reflns_used 991
_cell_measurement_temperature 173(2)
_cell_measurement_theta_max 28.24
_cell_measurement_theta_min 2.71
_cell_volume 2972.1(9)
_computing_cell_refinement 'Bruker SMART'
_computing_data_collection 'Bruker SMART'
_computing_data_reduction 'Bruker SAINT'
_computing_molecular_graphics 'Bruker SHELXTL'
_computing_publication_material 'Bruker SHELXTL'
_computing_structure_refinement 'SHELXL-97 (Sheldrick, 1997)'
_computing_structure_solution 'SHELXS-97 (Sheldrick, 1990)'
_diffrn_ambient_temperature 173(2)
_diffrn_measured_fraction_theta_full 0.998
_diffrn_measured_fraction_theta_max 0.967
_diffrn_measurement_device_type 'CCD area detector'
_diffrn_measurement_method 'phi and omega scans'
_diffrn_radiation_monochromator graphite
_diffrn_radiation_source 'fine-focus sealed tube'
_diffrn_radiation_type MoK\a
_diffrn_radiation_wavelength 0.71073
_diffrn_reflns_av_R_equivalents 0.0172
_diffrn_reflns_av_sigmaI/netI 0.0144
_diffrn_reflns_limit_h_max 9
_diffrn_reflns_limit_h_min -11
_diffrn_reflns_limit_k_max 19
_diffrn_reflns_limit_k_min -20
_diffrn_reflns_limit_l_max 28
_diffrn_reflns_limit_l_min -27
_diffrn_reflns_number 19172
_diffrn_reflns_theta_full 25.30
_diffrn_reflns_theta_max 28.28
_diffrn_reflns_theta_min 2.85
_exptl_absorpt_coefficient_mu 0.742
_exptl_absorpt_correction_T_max 0.9032
_exptl_absorpt_correction_T_min 0.7171
_exptl_absorpt_correction_type multi-scan
_exptl_absorpt_process_details '(Sheldrick 2002, SADABS)'
_exptl_crystal_colour Colorless
_exptl_crystal_density_diffrn 1.205
_exptl_crystal_density_method 'not measured'
_exptl_crystal_description Plate
_exptl_crystal_F_000 1160
_exptl_crystal_size_max 0.48
_exptl_crystal_size_mid 0.32
_exptl_crystal_size_min 0.14
_refine_diff_density_max 0.309
_refine_diff_density_min -0.324
_refine_diff_density_rms 0.045
_refine_ls_extinction_coef 0.0012(2)
_refine_ls_extinction_expression Fc^*^=kFc[1+0.001xFc^2^\l^3^/sin(2\q)]^-1/4^
_refine_ls_extinction_method SHELXL
_refine_ls_goodness_of_fit_ref 1.043
_refine_ls_hydrogen_treatment refall
_refine_ls_matrix_type full
_refine_ls_number_parameters 250
_refine_ls_number_reflns 3578
_refine_ls_number_restraints 0
_refine_ls_restrained_S_all 1.043
_refine_ls_R_factor_all 0.0278
_refine_ls_R_factor_gt 0.0200
_refine_ls_shift/su_max 0.017
_refine_ls_shift/su_mean 0.002
_refine_ls_structure_factor_coef Fsqd
_refine_ls_weighting_details 'calc w=1/[\s^2^(Fo^2^)+(0.0225P)^2^+1.2193P] where P=(Fo^2^+2Fc^2^)/3'
_refine_ls_weighting_scheme calc
_refine_ls_wR_factor_gt 0.0480
_refine_ls_wR_factor_ref 0.0510
_reflns_number_gt 2961
_reflns_number_total 3578
_reflns_threshold_expression >2sigma(I)
_cod_data_source_file jo101187q_si_002.cif
_cod_data_source_block s1
_cod_depositor_comments
;
The following automatic conversions were performed:

'_symmetry_cell_setting' value 'Orthorhombic' changed to
'orthorhombic' according to the built-in table from CIF Core
dictionary named 'cif_core.dic' version 2.4.1 from
2010-06-29.

'_exptl_absorpt_correction_type' value 'Multi-scan'
changed to 'multi-scan' according to the built-in table from CIF Core
dictionary named 'cif_core.dic' version 2.4.1 from 2010-06-29.

Automatic conversion script
Id: cif_fix_values 1646 2011-03-28 12:23:43Z adriana 
;
_cod_original_cell_volume 2972.2(9)
_cod_database_code 4025695

loop_
_symmetry_equiv_pos_as_xyz
'x, y, z'
'-x+1/2, -y, z+1/2'
'-x, y+1/2, -z+1/2'
'x+1/2, -y+1/2, -z'
'-x, -y, -z'
'x-1/2, y, -z-1/2'
'x, -y-1/2, z-1/2'
'-x-1/2, y-1/2, z'

loop_
_atom_site_label
_atom_site_type_symbol
_atom_site_fract_x
_atom_site_fract_y
_atom_site_fract_z
_atom_site_U_iso_or_equiv
_atom_site_adp_type
_atom_site_occupancy
_atom_site_symmetry_multiplicity
_atom_site_calc_flag
_atom_site_refinement_flags
_atom_site_disorder_assembly
_atom_site_disorder_group
Pd1 Pd1 0.5000 0.5000 0.5000 0.02068(6) Uani 1 2 d S . .
P1 P1 0.42037(4) 0.44705(2) 0.593910(14) 0.02047(8) Uani 1 1 d . . .
C1 C 0.46582(17) 0.50771(9) 0.66577(6) 0.0241(3) Uani 1 1 d . . .
H1B H 0.5242(18) 0.4710(11) 0.6951(8) 0.029(4) Uiso 1 1 d . . .
H1A H 0.370(2) 0.5184(10) 0.6862(8) 0.030(4) Uiso 1 1 d . . .
C2 C 0.55551(18) 0.59097(9) 0.66048(6) 0.0286(3) Uani 1 1 d . . .
C3 C 0.4666(3) 0.65389(11) 0.62112(9) 0.0434(4) Uani 1 1 d . . .
H3B H 0.526(2) 0.7053(13) 0.6197(9) 0.049(6) Uiso 1 1 d . . .
H3A H 0.449(2) 0.6339(12) 0.5779(9) 0.048(5) Uiso 1 1 d . . .
H3C H 0.369(3) 0.6662(12) 0.6404(9) 0.055(6) Uiso 1 1 d . . .
C4 C 0.5724(3) 0.62535(12) 0.72673(8) 0.0465(4) Uani 1 1 d . . .
H4C H 0.472(2) 0.6354(12) 0.7449(10) 0.055(6) Uiso 1 1 d . . .
H4B H 0.627(2) 0.6783(12) 0.7265(8) 0.052(5) Uiso 1 1 d . . .
H4A H 0.631(3) 0.5852(13) 0.7531(10) 0.062(6) Uiso 1 1 d . . .
C5 C 0.7168(2) 0.57793(12) 0.63327(8) 0.0399(4) Uani 1 1 d . . .
H5C H 0.781(2) 0.5408(12) 0.6593(9) 0.048(5) Uiso 1 1 d . . .
H5B H 0.708(2) 0.5533(12) 0.5917(9) 0.050(5) Uiso 1 1 d . . .
H5A H 0.775(2) 0.6293(12) 0.6309(8) 0.047(5) Uiso 1 1 d . . .
C6 C 0.20123(17) 0.43797(11) 0.59903(6) 0.0347(3) Uani 1 1 d . . .
C7 C 0.1405(2) 0.52662(17) 0.58905(12) 0.0590(6) Uani 1 1 d . . .
H7C H 0.180(2) 0.5487(13) 0.5518(10) 0.061(6) Uiso 1 1 d . . .
H7B H 0.170(3) 0.5661(16) 0.6271(13) 0.092(9) Uiso 1 1 d . . .
H7A H 0.035(3) 0.5240(15) 0.5851(11) 0.061(6) Uiso 1 1 d . . .
C8 C 0.1350(2) 0.40483(14) 0.66050(8) 0.0422(4) Uani 1 1 d . . .
H8C H 0.174(2) 0.4347(11) 0.6964(9) 0.046(5) Uiso 1 1 d . . .
H8B H 0.156(2) 0.3464(14) 0.6655(9) 0.059(6) Uiso 1 1 d . . .
H8A H 0.026(2) 0.4119(14) 0.6612(10) 0.058(6) Uiso 1 1 d . . .
C9 C 0.1411(3) 0.3824(2) 0.54613(10) 0.0705(8) Uani 1 1 d . . .
H9B H 0.184(3) 0.3993(15) 0.5086(10) 0.069(7) Uiso 1 1 d . . .
H9A H 0.035(3) 0.3902(17) 0.5425(12) 0.081(8) Uiso 1 1 d . . .
H9C H 0.164(4) 0.322(2) 0.5536(15) 0.124(13) Uiso 1 1 d . . .
C10 C 0.51569(19) 0.34326(9) 0.61079(7) 0.0355(4) Uani 1 1 d . . .
C11 C 0.4733(3) 0.30135(13) 0.67217(10) 0.0507(5) Uani 1 1 d . . .
H11C H 0.486(2) 0.3346(17) 0.7046(12) 0.073(8) Uiso 1 1 d . . .
H11B H 0.367(3) 0.2824(17) 0.6725(12) 0.091(9) Uiso 1 1 d . . .
H11A H 0.541(2) 0.2522(14) 0.6799(10) 0.058(6) Uiso 1 1 d . . .
C12 C 0.4788(6) 0.28211(15) 0.55855(12) 0.0878(13) Uani 1 1 d . . .
H12B H 0.547(3) 0.2347(17) 0.5650(12) 0.084(8) Uiso 1 1 d . . .
H12A H 0.496(3) 0.305(2) 0.5207(18) 0.097(10) Uiso 1 1 d . . .
H12C H 0.395(5) 0.265(3) 0.560(2) 0.16(2) Uiso 1 1 d . . .
C13 C 0.6889(3) 0.36031(17) 0.6109(2) 0.0819(10) Uani 1 1 d . . .
H13A H 0.715(3) 0.3844(19) 0.5713(13) 0.107(10) Uiso 1 1 d . . .
H13C H 0.747(3) 0.3112(16) 0.6148(10) 0.078(7) Uiso 1 1 d . . .
H13B H 0.721(4) 0.392(2) 0.6408(14) 0.113(14) Uiso 1 1 d . . .

loop_
_atom_site_aniso_label
_atom_site_aniso_U_11
_atom_site_aniso_U_22
_atom_site_aniso_U_33
_atom_site_aniso_U_23
_atom_site_aniso_U_13
_atom_site_aniso_U_12
Pd1 0.02399(9) 0.02130(8) 0.01676(8) 0.00118(5) 0.00395(5) -0.00099(6)
P1 0.02327(16) 0.02116(15) 0.01698(14) 0.00045(12) 0.00309(13) -0.00195(14)
C1 0.0274(7) 0.0271(7) 0.0179(6) -0.0001(5) 0.0013(5) -0.0016(6)
C2 0.0341(8) 0.0283(7) 0.0234(6) -0.0039(5) 0.0008(6) -0.0044(6)
C3 0.0621(12) 0.0231(8) 0.0452(10) 0.0004(7) -0.0046(9) -0.0001(8)
C4 0.0596(12) 0.0482(10) 0.0318(8) -0.0150(8) 0.0014(9) -0.0150(10)
C5 0.0341(9) 0.0450(10) 0.0406(9) -0.0066(7) 0.0052(7) -0.0150(8)
C6 0.0255(7) 0.0549(9) 0.0238(6) 0.0010(7) 0.0031(6) -0.0120(7)
C7 0.0224(8) 0.0869(16) 0.0676(14) 0.0320(13) 0.0044(9) 0.0116(9)
C8 0.0340(9) 0.0604(12) 0.0322(8) 0.0011(8) 0.0095(7) -0.0166(9)
C9 0.0495(13) 0.128(2) 0.0338(9) -0.0174(12) 0.0051(9) -0.0489(15)
C10 0.0532(10) 0.0211(7) 0.0324(8) 0.0065(6) 0.0103(7) 0.0049(6)
C11 0.0780(16) 0.0357(10) 0.0385(10) 0.0173(8) 0.0075(9) 0.0073(10)
C12 0.192(4) 0.0297(10) 0.0415(12) -0.0059(9) -0.0029(16) 0.0270(16)
C13 0.0470(12) 0.0494(13) 0.149(3) 0.0439(18) 0.0266(17) 0.0276(11)

loop_
_atom_type_symbol
_atom_type_description
_atom_type_scat_dispersion_real
_atom_type_scat_dispersion_imag
_atom_type_scat_source
C C 0.0033 0.0016 'International Tables Vol C Tables 4.2.6.8 and 6.1.1.4'
H H 0.0000 0.0000 'International Tables Vol C Tables 4.2.6.8 and 6.1.1.4'
P P 0.1023 0.0942 'International Tables Vol C Tables 4.2.6.8 and 6.1.1.4'
Pd Pd -0.9988 1.0072 'International Tables Vol C Tables 4.2.6.8 and 6.1.1.4'

loop_
_geom_angle_atom_site_label_1
_geom_angle_atom_site_label_2
_geom_angle_atom_site_label_3
_geom_angle
_geom_angle_site_symmetry_1
_geom_angle_site_symmetry_3
_geom_angle_publ_flag
P1 Pd1 P1 179.998(16) . 5_666 ?
C1 P1 C6 101.55(7) . . ?
C1 P1 C10 102.17(7) . . ?
C6 P1 C10 110.58(7) . . ?
C1 P1 Pd1 118.14(5) . . ?
C6 P1 Pd1 112.12(5) . . ?
C10 P1 Pd1 111.48(5) . . ?
C2 C1 P1 119.62(9) . . ?
C2 C1 H1B 107.9(10) . . ?
P1 C1 H1B 108.6(10) . . ?
C2 C1 H1A 108.1(10) . . ?
P1 C1 H1A 107.1(10) . . ?
H1B C1 H1A 104.6(13) . . ?
C5 C2 C3 109.60(14) . . ?
C5 C2 C4 108.71(14) . . ?
C3 C2 C4 108.89(14) . . ?
C5 C2 C1 111.30(13) . . ?
C3 C2 C1 111.38(13) . . ?
C4 C2 C1 106.86(12) . . ?
C2 C3 H3B 108.5(12) . . ?
C2 C3 H3A 112.3(11) . . ?
H3B C3 H3A 108.9(16) . . ?
C2 C3 H3C 109.6(12) . . ?
H3B C3 H3C 107.4(16) . . ?
H3A C3 H3C 109.9(17) . . ?
C2 C4 H4C 110.7(13) . . ?
C2 C4 H4B 110.8(11) . . ?
H4C C4 H4B 106.7(17) . . ?
C2 C4 H4A 110.0(12) . . ?
H4C C4 H4A 109.2(19) . . ?
H4B C4 H4A 109.2(16) . . ?
C2 C5 H5C 111.9(11) . . ?
C2 C5 H5B 109.8(12) . . ?
H5C C5 H5B 108.3(15) . . ?
C2 C5 H5A 111.9(11) . . ?
H5C C5 H5A 105.1(15) . . ?
H5B C5 H5A 109.7(15) . . ?
C7 C6 C8 108.48(15) . . ?
C7 C6 C9 108.8(2) . . ?
C8 C6 C9 108.13(15) . . ?
C7 C6 P1 105.03(11) . . ?
C8 C6 P1 116.49(11) . . ?
C9 C6 P1 109.68(13) . . ?
C6 C7 H7C 110.2(13) . . ?
C6 C7 H7B 111.4(14) . . ?
H7C C7 H7B 110.1(19) . . ?
C6 C7 H7A 108.0(16) . . ?
H7C C7 H7A 107.3(19) . . ?
H7B C7 H7A 110(2) . . ?
C6 C8 H8C 112.8(11) . . ?
C6 C8 H8B 111.5(12) . . ?
H8C C8 H8B 109.3(16) . . ?
C6 C8 H8A 109.9(14) . . ?
H8C C8 H8A 105.6(17) . . ?
H8B C8 H8A 107.4(19) . . ?
C6 C9 H9B 109.9(15) . . ?
C6 C9 H9A 108.4(17) . . ?
H9B C9 H9A 106(2) . . ?
C6 C9 H9C 112.1(18) . . ?
H9B C9 H9C 110(2) . . ?
H9A C9 H9C 110(3) . . ?
C13 C10 C12 108.8(3) . . ?
C13 C10 C11 108.2(2) . . ?
C12 C10 C11 107.62(19) . . ?
C13 C10 P1 105.45(12) . . ?
C12 C10 P1 109.67(15) . . ?
C11 C10 P1 116.82(12) . . ?
C10 C11 H11C 112.7(16) . . ?
C10 C11 H11B 111.9(15) . . ?
H11C C11 H11B 107(2) . . ?
C10 C11 H11A 110.7(13) . . ?
H11C C11 H11A 106.1(19) . . ?
H11B C11 H11A 107.7(19) . . ?
C10 C12 H12B 105.9(16) . . ?
C10 C12 H12A 111(2) . . ?
H12B C12 H12A 110(2) . . ?
C10 C12 H12C 113(3) . . ?
H12B C12 H12C 107(3) . . ?
H12A C12 H12C 109(3) . . ?
C10 C13 H13A 107.5(18) . . ?
C10 C13 H13C 111.9(15) . . ?
H13A C13 H13C 107(2) . . ?
C10 C13 H13B 115(2) . . ?
H13A C13 H13B 110(3) . . ?
H13C C13 H13B 105(3) . . ?

loop_
_geom_bond_atom_site_label_1
_geom_bond_atom_site_label_2
_geom_bond_distance
_geom_bond_site_symmetry_2
_geom_bond_publ_flag
Pd1 P1 2.2961(4) . ?
Pd1 P1 2.2961(4) 5_666 ?
P1 C1 1.8686(14) . ?
P1 C6 1.8927(15) . ?
P1 C10 1.8941(16) . ?
C1 C2 1.549(2) . ?
C1 H1B 0.999(17) . ?
C1 H1A 0.952(17) . ?
C2 C5 1.519(2) . ?
C2 C3 1.525(2) . ?
C2 C4 1.535(2) . ?
C3 H3B 0.97(2) . ?
C3 H3A 0.994(19) . ?
C3 H3C 0.96(2) . ?
C4 H4C 0.96(2) . ?
C4 H4B 0.97(2) . ?
C4 H4A 0.99(2) . ?
C5 H5C 0.99(2) . ?
C5 H5B 0.980(19) . ?
C5 H5A 0.965(19) . ?
C6 C7 1.533(3) . ?
C6 C8 1.535(2) . ?
C6 C9 1.536(3) . ?
C7 H7C 0.94(2) . ?
C7 H7B 1.07(3) . ?
C7 H7A 0.91(3) . ?
C8 H8C 0.969(19) . ?
C8 H8B 0.96(2) . ?
C8 H8A 0.95(2) . ?
C9 H9B 0.93(2) . ?
C9 H9A 0.92(3) . ?
C9 H9C 1.00(3) . ?
C10 C13 1.514(3) . ?
C10 C12 1.526(3) . ?
C10 C11 1.526(2) . ?
C11 H11C 0.89(3) . ?
C11 H11B 0.97(3) . ?
C11 H11A 1.00(2) . ?
C12 H12B 0.97(3) . ?
C12 H12A 0.91(4) . ?
C12 H12C 0.77(4) . ?
C13 H13A 0.96(3) . ?
C13 H13C 0.94(3) . ?
C13 H13B 0.87(3) . ?

loop_
_geom_torsion_atom_site_label_1
_geom_torsion_atom_site_label_2
_geom_torsion_atom_site_label_3
_geom_torsion_atom_site_label_4
_geom_torsion
_geom_torsion_site_symmetry_1
_geom_torsion_site_symmetry_2
_geom_torsion_site_symmetry_3
_geom_torsion_site_symmetry_4
_geom_torsion_publ_flag
P1 Pd1 P1 C1 -43.0(14) 5_666 . . . ?
P1 Pd1 P1 C6 74.6(14) 5_666 . . . ?
P1 Pd1 P1 C10 -160.8(14) 5_666 . . . ?
C6 P1 C1 C2 -123.29(12) . . . . ?
C10 P1 C1 C2 122.44(12) . . . . ?
Pd1 P1 C1 C2 -0.25(13) . . . . ?
P1 C1 C2 C5 -62.07(16) . . . . ?
P1 C1 C2 C3 60.56(16) . . . . ?
P1 C1 C2 C4 179.37(13) . . . . ?
C1 P1 C6 C7 68.29(13) . . . . ?
C10 P1 C6 C7 176.14(13) . . . . ?
Pd1 P1 C6 C7 -58.78(13) . . . . ?
C1 P1 C6 C8 -51.74(15) . . . . ?
C10 P1 C6 C8 56.11(15) . . . . ?
Pd1 P1 C6 C8 -178.81(12) . . . . ?
C1 P1 C6 C9 -174.93(16) . . . . ?
C10 P1 C6 C9 -67.08(17) . . . . ?
Pd1 P1 C6 C9 58.00(17) . . . . ?
C1 P1 C10 C13 -67.7(2) . . . . ?
C6 P1 C10 C13 -175.1(2) . . . . ?
Pd1 P1 C10 C13 59.4(2) . . . . ?
C1 P1 C10 C12 175.3(2) . . . . ?
C6 P1 C10 C12 67.9(2) . . . . ?
Pd1 P1 C10 C12 -57.6(2) . . . . ?
C1 P1 C10 C11 52.58(16) . . . . ?
C6 P1 C10 C11 -54.86(17) . . . . ?
Pd1 P1 C10 C11 179.69(14) . . . . ?
